data_2019599
loop_
_publ_author_name
'Zeller, Matthias'
'Banerjee, Subhadeep'
'Br\"uckner, Christian'

_publ_section_title
;
 Oxazolochlorins. 14. 8-Oxo-5,10,15,20-tetraphenyl-7-oxaporphyrin
 <i>N</i>^24^-oxide
;
_journal_coeditor_code GZ3266
_journal_issue 7
_journal_name_full 'Acta Crystallographica Section C'
_journal_page_first 707
_journal_page_last 711
_journal_paper_doi 10.1107/S2053229614013953
_journal_volume 70
_journal_year 2014
_chemical_formula_iupac 'C43 H28 N4 O3'
_chemical_formula_moiety 'C43 H28 N4 O3'
_chemical_formula_sum 'C43 H28 N4 O3'
_chemical_formula_weight 648.69
_chemical_name_systematic
;
8-Oxo-5,10,15,20-tetraphenyl-7-oxaporphyrin <i>N</i>^24^-oxide
;
_space_group_crystal_system triclinic
_space_group_IT_number 2
_space_group_name_Hall '-P 1'
_space_group_name_H-M_alt 'P -1'
_symmetry_space_group_name_Hall '-P 1'
_symmetry_space_group_name_H-M 'P -1'
_atom_sites_solution_hydrogens geom
_atom_sites_solution_primary direct
_atom_sites_solution_secondary difmap
_audit_creation_method SHELXL2014
_cell_angle_alpha 95.548(3)
_cell_angle_beta 99.348(3)
_cell_angle_gamma 100.200(3)
_cell_formula_units_Z 1
_cell_length_a 6.3512(12)
_cell_length_b 10.405(2)
_cell_length_c 12.464(2)
_cell_measurement_reflns_used 2036
_cell_measurement_temperature 100(2)
_cell_measurement_theta_max 30.27
_cell_measurement_theta_min 2.44
_cell_volume 793.2(2)
_computing_cell_refinement 'APEX2 (Bruker, 2009)'
_computing_data_collection 'APEX2 (Bruker, 2009)'
_computing_data_reduction 'APEX2 (Bruker, 2009)'
_computing_molecular_graphics
;
Mercury (Macrae <i>et al.</i>, 2008) and PLATON (Spek, 2009)
;
_computing_publication_material
;
SHELXTL (Sheldrick, 2008) and publCIF (Westrip, 2010)
;
_computing_structure_refinement
;
SHELXL2014 (Sheldrick, 2014) and SHELXLE (H\"ubschle <i>et al.</i>,
2011)
;
_computing_structure_solution 'SHELXS97 (Sheldrick, 2008)'
_diffrn_ambient_temperature 100(2)
_diffrn_measured_fraction_theta_full 0.991
_diffrn_measured_fraction_theta_max 0.986
_diffrn_measurement_device_type 'Bruker SMART APEX CCD area-detector'
_diffrn_measurement_method \w
_diffrn_radiation_monochromator graphite
_diffrn_radiation_type MoK\a
_diffrn_radiation_wavelength 0.71073
_diffrn_reflns_av_R_equivalents 0.0409
_diffrn_reflns_limit_h_max 7
_diffrn_reflns_limit_h_min -7
_diffrn_reflns_limit_k_max 12
_diffrn_reflns_limit_k_min -12
_diffrn_reflns_limit_l_max 15
_diffrn_reflns_limit_l_min -15
_diffrn_reflns_number 6892
_diffrn_reflns_theta_full 25.242
_diffrn_reflns_theta_max 26.371
_diffrn_reflns_theta_min 1.670
_exptl_absorpt_coefficient_mu 0.087
_exptl_absorpt_correction_T_max 0.7461
_exptl_absorpt_correction_T_min 0.4686
_exptl_absorpt_correction_type multi-scan
_exptl_absorpt_process_details '(APEX2; Bruker, 2009)'
_exptl_crystal_colour black
_exptl_crystal_density_diffrn 1.358
_exptl_crystal_description block
_exptl_crystal_F_000 338
_exptl_crystal_size_max 0.320
_exptl_crystal_size_mid 0.170
_exptl_crystal_size_min 0.110
_refine_diff_density_max 0.284
_refine_diff_density_min -0.271
_refine_ls_extinction_method none
_refine_ls_goodness_of_fit_ref 1.065
_refine_ls_hydrogen_treatment constr
_refine_ls_matrix_type full
_refine_ls_number_parameters 283
_refine_ls_number_reflns 3185
_refine_ls_number_restraints 152
_refine_ls_restrained_S_all 1.062
_refine_ls_R_factor_all 0.0817
_refine_ls_R_factor_gt 0.0584
_refine_ls_shift/su_max 0.000
_refine_ls_shift/su_mean 0.000
_refine_ls_structure_factor_coef Fsqd
_refine_ls_weighting_details 'w = 1/[\s^2^(Fo^2^)+(0.0520P)^2^+0.4642P] where P=(Fo^2^+2Fc^2^)/3'
_refine_ls_weighting_scheme calc
_refine_ls_wR_factor_gt 0.1325
_refine_ls_wR_factor_ref 0.1441
_reflns_number_gt 2371
_reflns_number_total 3185
_reflns_threshold_expression I>2\s(I)
_cod_data_source_file gz3266sup1.cf
_cod_data_source_block I
_cod_depositor_comments 'Adding full bibliography for 2019599.cif.'
_cod_original_cell_volume 793.2(3)
_cod_database_code 2019599
_cod_database_fobs_code 2019599
_shelx_space_group_comment
;
The symmetry employed for this shelxl refinement is uniquely defined
by the following loop, which should always be used as a source of
symmetry information in preference to the above space-group names.
They are only intended as comments.
;
_shelx_estimated_absorpt_t_min 0.973
_shelx_estimated_absorpt_t_max 0.991
_shelxl_version_number 201.4

loop_
_space_group_symop_operation_xyz
'x, y, z'
'-x, -y, -z'

loop_
_atom_site_type_symbol
_atom_site_label
_atom_site_fract_x
_atom_site_fract_y
_atom_site_fract_z
_atom_site_U_iso_or_equiv
_atom_site_adp_type
_atom_site_calc_flag
_atom_site_occupancy
_atom_site_disorder_assembly
_atom_site_disorder_group
C C1 -0.3131(3) 0.4285(2) 0.66082(19) 0.0272(5) Uani d 1 . .
N N1_a -0.132(2) 0.5132(16) 0.6439(7) 0.0301(18) Uani d 0.3159(16) A 1
H H1A1_a -0.0917 0.5218 0.5803 0.036 Uiso calc 0.3159(16) A 1
C C2_a -0.314(2) 0.4428(17) 0.7792(9) 0.0272(5) Uani d 0.3159(16) A 1
H H2_a -0.4192 0.3959 0.8146 0.033 Uiso calc 0.3159(16) A 1
C C3_a -0.137(3) 0.535(2) 0.8287(9) 0.0262(4) Uani d 0.3159(16) A 1
H H3_a -0.0944 0.5635 0.9052 0.031 Uiso calc 0.3159(16) A 1
N N1A1_b -0.132(2) 0.5132(16) 0.6439(7) 0.0301(18) Uani d 0.2905(12) A 2
O O2A1_b -0.3357(16) 0.4401(12) 0.7628(7) 0.0272(5) Uani d 0.2905(12) A 2
O O3A1_b -0.1305(10) 0.5544(7) 0.9180(5) 0.0424(16) Uani d 0.2905(12) A 2
C C3A1_b -0.160(2) 0.5349(17) 0.8218(11) 0.0262(4) Uani d 0.2905(12) A 2
N N1A2_c -0.132(2) 0.5132(16) 0.6439(7) 0.0301(18) Uani d 0.0515(12) A 3
O O2A2_c -0.156(4) 0.574(2) 0.8167(17) 0.0262(4) Uani d 0.0515(12) A 3
C C2A2_c -0.336(3) 0.475(2) 0.7706(17) 0.0272(5) Uani d 0.0515(12) A 3
O O3A2_c -0.468(5) 0.441(3) 0.821(2) 0.0272(5) Uani d 0.0515(12) A 3
N N1A_d -0.149(5) 0.524(3) 0.6446(12) 0.0301(18) Uani d 0.3421(8) A 4
O O1A_d -0.1322(7) 0.5743(4) 0.5521(3) 0.0239(9) Uani d 0.3421(8) A 4
C C2A_d -0.2990(17) 0.4309(11) 0.7796(9) 0.0272(5) Uani d 0.3421(8) A 4
H H2A_d -0.3930 0.3750 0.8151 0.033 Uiso calc 0.3421(8) A 4
C C3A_d -0.129(2) 0.5267(14) 0.8297(8) 0.0262(4) Uani d 0.3421(8) A 4
H H3A_d -0.0847 0.5530 0.9064 0.031 Uiso calc 0.3421(8) A 4
C C4 -0.0261(3) 0.5819(2) 0.74314(18) 0.0262(4) Uani d 1 . .
C C5 0.1760(3) 0.6717(2) 0.76366(19) 0.0254(5) Uani d 1 . .
C C6 0.3127(3) 0.6980(2) 0.68682(19) 0.0261(5) Uani d 1 . .
N N2_e 0.2750(5) 0.6423(3) 0.5795(3) 0.0248(8) Uani d 0.6841(16) A 5
H H2A1_e 0.1601 0.5825 0.5475 0.030 Uiso calc 0.6841(16) A 5
C C7_e 0.5221(9) 0.7860(6) 0.7068(4) 0.0281(9) Uani d 0.6841(16) A 5
H H7_e 0.5910 0.8389 0.7740 0.034 Uiso calc 0.6841(16) A 5
C C8_e 0.6032(11) 0.7794(10) 0.6122(5) 0.0311(11) Uani d 0.6841(16) A 5
H H8_e 0.7417 0.8238 0.6026 0.037 Uiso calc 0.6841(16) A 5
N N2B1_f 0.2750(5) 0.6423(3) 0.5795(3) 0.0248(8) Uani d 0.1204(12) A 6
C C7B1_f 0.517(4) 0.790(2) 0.6983(17) 0.0281(9) Uani d 0.1204(12) A 6
O O2B1_f 0.589(4) 0.786(3) 0.5993(18) 0.0311(11) Uani d 0.1204(12) A 6
O O3B1_f 0.630(2) 0.8609(12) 0.7705(11) 0.0281(9) Uani d 0.1204(12) A 6
N N2B2_g 0.2750(5) 0.6423(3) 0.5795(3) 0.0248(8) Uani d 0.0375(12) A 7
O O2B2_g 0.517(4) 0.771(3) 0.7143(17) 0.0281(9) Uani d 0.0375(12) A 7
C C8B2_g 0.605(4) 0.766(4) 0.6199(18) 0.0311(11) Uani d 0.0375(12) A 7
O O3B2_g 0.786(6) 0.815(4) 0.619(4) 0.0311(11) Uani d 0.0375(12) A 7
N N2B_h 0.254(3) 0.673(2) 0.574(2) 0.0248(8) Uani d 0.1579(8) A 8
O O1B_h 0.0475(14) 0.6399(9) 0.5187(8) 0.0239(9) Uani d 0.1579(8) A 8
C C7B_h 0.541(2) 0.759(2) 0.7114(11) 0.0281(9) Uani d 0.1579(8) A 8
H H7B_h 0.6258 0.7881 0.7826 0.034 Uiso calc 0.1579(8) A 8
C C8B_h 0.613(3) 0.769(4) 0.6156(14) 0.0311(11) Uani d 0.1579(8) A 8
H H8B_h 0.7497 0.8157 0.6064 0.037 Uiso calc 0.1579(8) A 8
C C9 0.4418(3) 0.6931(2) 0.52916(18) 0.0269(5) Uani d 1 . .
C C10 0.4587(3) 0.6664(2) 0.41797(19) 0.0257(5) Uani d 1 . .
C C11 0.2558(4) 0.7396(2) 0.87888(19) 0.0284(5) Uani d 1 . .
C C12 0.1378(4) 0.8249(3) 0.9251(2) 0.0394(6) Uani d 1 . .
H H12 0.0059 0.8387 0.8840 0.047 Uiso calc 1 . .
C C13 0.2131(5) 0.8894(3) 1.0309(2) 0.0501(8) Uani d 1 . .
H H13 0.1313 0.9464 1.0620 0.060 Uiso calc 1 . .
C C14 0.4048(5) 0.8716(3) 1.0910(2) 0.0535(8) Uani d 1 . .
H H14 0.4563 0.9171 1.1629 0.064 Uiso calc 1 . .
C C15 0.5222(5) 0.7875(3) 1.0464(2) 0.0540(8) Uani d 1 . .
H H15 0.6549 0.7753 1.0878 0.065 Uiso calc 1 . .
C C16 0.4476(4) 0.7206(3) 0.9414(2) 0.0419(7) Uani d 1 . .
H H16 0.5281 0.6615 0.9121 0.050 Uiso calc 1 . .
C C17 0.6396(3) 0.7525(2) 0.37954(18) 0.0235(5) Uani d 1 . .
C C18 0.6600(4) 0.8896(2) 0.39499(19) 0.0290(5) Uani d 1 . .
H H18 0.5591 0.9274 0.4300 0.035 Uiso calc 1 . .
C C19 0.8262(4) 0.9711(2) 0.3597(2) 0.0335(6) Uani d 1 . .
H H19 0.8390 1.0640 0.3710 0.040 Uiso calc 1 . .
C C20 0.9736(4) 0.9164(2) 0.3079(2) 0.0325(6) Uani d 1 . .
H H20 1.0875 0.9719 0.2839 0.039 Uiso calc 1 . .
C C21 0.9545(4) 0.7808(2) 0.2912(2) 0.0333(6) Uani d 1 . .
H H21 1.0546 0.7435 0.2552 0.040 Uiso calc 1 . .
C C22 0.7888(4) 0.6994(2) 0.3272(2) 0.0296(5) Uani d 1 . .
H H22 0.7772 0.6066 0.3160 0.036 Uiso calc 1 . .

loop_
_atom_site_aniso_label
_atom_site_aniso_U_11
_atom_site_aniso_U_22
_atom_site_aniso_U_33
_atom_site_aniso_U_12
_atom_site_aniso_U_13
_atom_site_aniso_U_23
C1 0.0187(10) 0.0220(9) 0.0384(11) 0.0010(7) 0.0035(8) -0.0002(8)
N1_a 0.022(2) 0.029(3) 0.0343(11) -0.002(2) -0.0022(10) 0.0058(10)
C2_a 0.0187(10) 0.0220(9) 0.0384(11) 0.0010(7) 0.0035(8) -0.0002(8)
C3_a 0.0205(10) 0.0227(9) 0.0333(10) 0.0042(7) 0.0010(7) 0.0000(7)
N1A1_b 0.022(2) 0.029(3) 0.0343(11) -0.002(2) -0.0022(10) 0.0058(10)
O2A1_b 0.0187(10) 0.0220(9) 0.0384(11) 0.0010(7) 0.0035(8) -0.0002(8)
O3A1_b 0.035(3) 0.052(4) 0.030(3) -0.012(3) 0.005(3) -0.007(3)
C3A1_b 0.0205(10) 0.0227(9) 0.0333(10) 0.0042(7) 0.0010(7) 0.0000(7)
N1A2_c 0.022(2) 0.029(3) 0.0343(11) -0.002(2) -0.0022(10) 0.0058(10)
O2A2_c 0.0205(10) 0.0227(9) 0.0333(10) 0.0042(7) 0.0010(7) 0.0000(7)
C2A2_c 0.0187(10) 0.0220(9) 0.0384(11) 0.0010(7) 0.0035(8) -0.0002(8)
O3A2_c 0.0187(10) 0.0220(9) 0.0384(11) 0.0010(7) 0.0035(8) -0.0002(8)
N1A_d 0.022(2) 0.029(3) 0.0343(11) -0.002(2) -0.0022(10) 0.0058(10)
O1A_d 0.022(2) 0.021(2) 0.026(2) 0.0011(15) 0.0004(16) 0.0029(16)
C2A_d 0.0187(10) 0.0220(9) 0.0384(11) 0.0010(7) 0.0035(8) -0.0002(8)
C3A_d 0.0205(10) 0.0227(9) 0.0333(10) 0.0042(7) 0.0010(7) 0.0000(7)
C4 0.0205(10) 0.0227(9) 0.0333(10) 0.0042(7) 0.0010(7) 0.0000(7)
C5 0.0227(11) 0.0199(11) 0.0318(12) 0.0035(8) 0.0000(9) 0.0033(9)
C6 0.0198(11) 0.0199(11) 0.0352(13) 0.0013(8) -0.0010(9) 0.0019(9)
N2_e 0.0191(11) 0.021(2) 0.0311(12) -0.0013(10) 0.0014(10) 0.0032(13)
C7_e 0.0206(13) 0.023(2) 0.0361(15) 0.0006(11) -0.0011(10) -0.0024(12)
C8_e 0.0191(14) 0.0258(19) 0.0453(19) -0.0026(13) 0.0074(13) -0.0010(15)
N2B1_f 0.0191(11) 0.021(2) 0.0311(12) -0.0013(10) 0.0014(10) 0.0032(13)
C7B1_f 0.0206(13) 0.023(2) 0.0361(15) 0.0006(11) -0.0011(10) -0.0024(12)
O2B1_f 0.0191(14) 0.0258(19) 0.0453(19) -0.0026(13) 0.0074(13) -0.0010(15)
O3B1_f 0.0206(13) 0.023(2) 0.0361(15) 0.0006(11) -0.0011(10) -0.0024(12)
N2B2_g 0.0191(11) 0.021(2) 0.0311(12) -0.0013(10) 0.0014(10) 0.0032(13)
O2B2_g 0.0206(13) 0.023(2) 0.0361(15) 0.0006(11) -0.0011(10) -0.0024(12)
C8B2_g 0.0191(14) 0.0258(19) 0.0453(19) -0.0026(13) 0.0074(13) -0.0010(15)
O3B2_g 0.0191(14) 0.0258(19) 0.0453(19) -0.0026(13) 0.0074(13) -0.0010(15)
N2B_h 0.0191(11) 0.021(2) 0.0311(12) -0.0013(10) 0.0014(10) 0.0032(13)
O1B_h 0.022(2) 0.021(2) 0.026(2) 0.0011(15) 0.0004(16) 0.0029(16)
C7B_h 0.0206(13) 0.023(2) 0.0361(15) 0.0006(11) -0.0011(10) -0.0024(12)
C8B_h 0.0191(14) 0.0258(19) 0.0453(19) -0.0026(13) 0.0074(13) -0.0010(15)
C9 0.0207(11) 0.0228(11) 0.0347(13) 0.0015(9) 0.0032(9) 0.0008(9)
C10 0.0182(11) 0.0238(11) 0.0332(13) 0.0019(8) 0.0027(9) 0.0013(9)
C11 0.0252(12) 0.0240(12) 0.0304(12) -0.0060(9) -0.0001(9) 0.0040(9)
C12 0.0404(15) 0.0329(14) 0.0399(15) 0.0054(11) -0.0009(12) -0.0022(11)
C13 0.067(2) 0.0376(16) 0.0386(16) 0.0069(14) 0.0004(14) -0.0074(12)
C14 0.065(2) 0.0484(18) 0.0303(15) -0.0127(15) -0.0096(13) -0.0040(13)
C15 0.0420(17) 0.068(2) 0.0434(17) 0.0029(15) -0.0105(13) 0.0093(15)
C16 0.0351(14) 0.0480(16) 0.0376(15) 0.0052(12) -0.0050(11) 0.0056(12)
C17 0.0158(10) 0.0247(11) 0.0264(11) -0.0003(8) -0.0004(8) 0.0003(9)
C18 0.0243(12) 0.0250(12) 0.0356(13) 0.0033(9) 0.0036(10) 0.0000(10)
C19 0.0297(13) 0.0212(12) 0.0446(15) -0.0025(9) 0.0016(11) 0.0027(10)
C20 0.0220(12) 0.0325(13) 0.0387(14) -0.0046(9) 0.0030(10) 0.0066(11)
C21 0.0220(12) 0.0348(14) 0.0430(15) 0.0031(10) 0.0093(10) 0.0037(11)
C22 0.0252(12) 0.0218(11) 0.0401(14) 0.0028(9) 0.0048(10) 0.0001(10)

loop_
_atom_type_symbol
_atom_type_description
_atom_type_scat_dispersion_real
_atom_type_scat_dispersion_imag
_atom_type_scat_source
C C 0.0033 0.0016 'International Tables Vol C Tables 4.2.6.8 and 6.1.1.4'
H H 0.0000 0.0000 'International Tables Vol C Tables 4.2.6.8 and 6.1.1.4'
N N 0.0061 0.0033 'International Tables Vol C Tables 4.2.6.8 and 6.1.1.4'
O O 0.0106 0.0060 'International Tables Vol C Tables 4.2.6.8 and 6.1.1.4'

loop_
_geom_angle_atom_site_label_1
_geom_angle_atom_site_label_2
_geom_angle_atom_site_label_3
_geom_angle_site_symmetry_1
_geom_angle_site_symmetry_3
_geom_angle
O2A1_b C1 C10 . 2_566 120.9(4)
N1A_d C1 C10 . 2_566 128.3(7)
N1_a C1 C10 . 2_566 126.9(4)
C10 C1 C2A2_c 2_566 . 128.7(8)
N1A_d C1 C2A_d . . 107.2(7)
C10 C1 C2A_d 2_566 . 124.2(4)
N1_a C1 C2_a . . 107.6(6)
C10 C1 C2_a 2_566 . 125.1(5)
C4 N1_a C1 . . 108.4(8)
C4 N1_a H1A1_a . . 125.8
C1 N1_a H1A1_a . . 125.8
C3_a C2_a C1 . . 107.6(8)
C3_a C2_a H2_a . . 126.2
C1 C2_a H2_a . . 126.2
C2_a C3_a C4 . . 107.1(8)
C2_a C3_a H3_a . . 126.4
C4 C3_a H3_a . . 126.4
C1 O2A1_b C3A1_b . . 107.7(9)
O3A1_b C3A1_b O2A1_b . . 121.1(11)
O3A1_b C3A1_b C4 . . 131.4(10)
O2A1_b C3A1_b C4 . . 107.1(10)
C4 O2A2_c C2A2_c . . 106.2(14)
O3A2_c C2A2_c O2A2_c . . 121(2)
O3A2_c C2A2_c C1 . . 131(2)
O2A2_c C2A2_c C1 . . 108.6(15)
O1A_d N1A_d C1 . . 126.3(12)
O1A_d N1A_d C4 . . 122.4(15)
C1 N1A_d C4 . . 109.8(13)
C3A_d C2A_d C1 . . 108.0(8)
C3A_d C2A_d H2A_d . . 126.0
C1 C2A_d H2A_d . . 126.0
C2A_d C3A_d C4 . . 106.8(8)
C2A_d C3A_d H3A_d . . 126.6
C4 C3A_d H3A_d . . 126.6
O2A2_c C4 C5 . . 121.6(8)
N1A_d C4 C5 . . 128.3(10)
N1_a C4 C5 . . 126.6(6)
N1_a C4 C3_a . . 109.1(7)
C5 C4 C3_a . . 123.7(5)
N1A_d C4 C3A_d . . 108.0(11)
C5 C4 C3A_d . . 123.4(5)
C5 C4 C3A1_b . . 128.6(5)
C6 C5 C4 . . 125.6(2)
C6 C5 C11 . . 117.33(19)
C4 C5 C11 . . 117.0(2)
O2B2_g C6 C5 . . 123.1(9)
N2_e C6 C5 . . 126.5(2)
N2B_h C6 C5 . . 126.8(6)
N2_e C6 C7_e . . 106.9(3)
C5 C6 C7_e . . 126.6(3)
C5 C6 C7B1_f . . 129.9(8)
N2B_h C6 C7B_h . . 106.9(8)
C5 C6 C7B_h . . 126.2(6)
C9 N2_e C6 . . 110.2(3)
C9 N2_e H2A1_e . . 124.9
C6 N2_e H2A1_e . . 124.9
C8_e C7_e C6 . . 107.8(4)
C8_e C7_e H7_e . . 126.1
C6 C7_e H7_e . . 126.1
C7_e C8_e C9 . . 107.9(4)
C7_e C8_e H8_e . . 126.0
C9 C8_e H8_e . . 126.0
O3B1_f C7B1_f O2B1_f . . 115.7(18)
O3B1_f C7B1_f C6 . . 134.5(18)
O2B1_f C7B1_f C6 . . 109.7(15)
C9 O2B1_f C7B1_f . . 106.2(14)
C6 O2B2_g C8B2_g . . 106.2(15)
O3B2_g C8B2_g O2B2_g . . 122(3)
O3B2_g C8B2_g C9 . . 128(3)
O2B2_g C8B2_g C9 . . 109.6(15)
O1B_h N2B_h C6 . . 124.5(12)
O1B_h N2B_h C9 . . 126.8(19)
C6 N2B_h C9 . . 108.6(14)
C8B_h C7B_h C6 . . 108.1(10)
C8B_h C7B_h H7B_h . . 125.9
C6 C7B_h H7B_h . . 125.9
C7B_h C8B_h C9 . . 107.4(10)
C7B_h C8B_h H8B_h . . 126.3
C9 C8B_h H8B_h . . 126.3
O2B1_f C9 C10 . . 121.8(8)
N2_e C9 C10 . . 127.6(3)
N2B_h C9 C10 . . 127.3(11)
N2_e C9 C8_e . . 106.9(3)
C10 C9 C8_e . . 125.4(3)
C10 C9 C8B2_g . . 128.9(9)
N2B_h C9 C8B_h . . 106.3(13)
C10 C9 C8B_h . . 125.7(6)
C1 C10 C9 2_566 . 125.6(2)
C1 C10 C17 2_566 . 117.6(2)
C9 C10 C17 . . 116.69(19)
C16 C11 C12 . . 118.6(2)
C16 C11 C5 . . 121.4(2)
C12 C11 C5 . . 120.1(2)
C13 C12 C11 . . 120.1(3)
C13 C12 H12 . . 119.9
C11 C12 H12 . . 119.9
C14 C13 C12 . . 120.6(3)
C14 C13 H13 . . 119.7
C12 C13 H13 . . 119.7
C13 C14 C15 . . 119.7(3)
C13 C14 H14 . . 120.2
C15 C14 H14 . . 120.2
C14 C15 C16 . . 120.4(3)
C14 C15 H15 . . 119.8
C16 C15 H15 . . 119.8
C15 C16 C11 . . 120.5(3)
C15 C16 H16 . . 119.8
C11 C16 H16 . . 119.8
C22 C17 C18 . . 118.5(2)
C22 C17 C10 . . 121.5(2)
C18 C17 C10 . . 119.9(2)
C19 C18 C17 . . 120.8(2)
C19 C18 H18 . . 119.6
C17 C18 H18 . . 119.6
C20 C19 C18 . . 119.8(2)
C20 C19 H19 . . 120.1
C18 C19 H19 . . 120.1
C21 C20 C19 . . 120.1(2)
C21 C20 H20 . . 120.0
C19 C20 H20 . . 120.0
C20 C21 C22 . . 120.0(2)
C20 C21 H21 . . 120.0
C22 C21 H21 . . 120.0
C21 C22 C17 . . 120.8(2)
C21 C22 H22 . . 119.6
C17 C22 H22 . . 119.6

loop_
_geom_bond_atom_site_label_1
_geom_bond_atom_site_label_2
_geom_bond_site_symmetry_2
_geom_bond_distance
C1 O2A1_b . 1.299(10)
C1 N1A_d . 1.36(2)
C1 N1_a . 1.377(11)
C1 C10 2_566 1.410(3)
C1 C2A2_c . 1.448(19)
C1 C2A_d . 1.466(11)
C1 C2_a . 1.470(12)
N1_a C4 . 1.372(7)
N1_a H1A1_a . 0.8800
C2_a C3_a . 1.357(12)
C2_a H2_a . 0.9500
C3_a C4 . 1.448(12)
C3_a H3_a . 0.9500
O2A1_b C3A1_b . 1.400(12)
O3A1_b C3A1_b . 1.176(14)
C3A1_b C4 . 1.463(14)
O2A2_c C4 . 1.330(18)
O2A2_c C2A2_c . 1.395(17)
C2A2_c O3A2_c . 1.15(4)
N1A_d O1A_d . 1.32(2)
N1A_d C4 . 1.364(11)
C2A_d C3A_d . 1.353(11)
C2A_d H2A_d . 0.9500
C3A_d C4 . 1.462(11)
C3A_d H3A_d . 0.9500
C4 C5 . 1.417(3)
C5 C6 . 1.408(3)
C5 C11 . 1.503(3)
C6 O2B2_g . 1.35(2)
C6 N2_e . 1.371(5)
C6 N2B_h . 1.38(3)
C6 C7_e . 1.444(6)
C6 C7B1_f . 1.45(2)
C6 C7B_h . 1.447(14)
N2_e C9 . 1.370(4)
N2_e H2A1_e . 0.8800
C7_e C8_e . 1.362(6)
C7_e H7_e . 0.9500
C8_e C9 . 1.441(6)
C8_e H8_e . 0.9500
C7B1_f O3B1_f . 1.16(2)
C7B1_f O2B1_f . 1.384(17)
O2B1_f C9 . 1.349(18)
O2B2_g C8B2_g . 1.383(18)
C8B2_g O3B2_g . 1.18(4)
C8B2_g C9 . 1.45(2)
N2B_h O1B_h . 1.35(2)
N2B_h C9 . 1.386(14)
C7B_h C8B_h . 1.352(14)
C7B_h H7B_h . 0.9500
C8B_h C9 . 1.452(15)
C8B_h H8B_h . 0.9500
C9 C10 . 1.412(3)
C10 C1 2_566 1.410(3)
C10 C17 . 1.500(3)
C11 C16 . 1.392(3)
C11 C12 . 1.399(4)
C12 C13 . 1.389(4)
C12 H12 . 0.9500
C13 C14 . 1.374(4)
C13 H13 . 0.9500
C14 C15 . 1.379(5)
C14 H14 . 0.9500
C15 C16 . 1.387(4)
C15 H15 . 0.9500
C16 H16 . 0.9500
C17 C22 . 1.395(3)
C17 C18 . 1.401(3)
C18 C19 . 1.390(3)
C18 H18 . 0.9500
C19 C20 . 1.389(4)
C19 H19 . 0.9500
C20 C21 . 1.387(3)
C20 H20 . 0.9500
C21 C22 . 1.392(3)
C21 H21 . 0.9500
C22 H22 . 0.9500

loop_
_geom_torsion_atom_site_label_1
_geom_torsion_atom_site_label_2
_geom_torsion_atom_site_label_3
_geom_torsion_atom_site_label_4
_geom_torsion_site_symmetry_1
_geom_torsion_site_symmetry_4
_geom_torsion
O2A1_b C1 N1_a C4 . . 2.0(18)
N1A_d C1 N1_a C4 . . 80(7)
C10 C1 N1_a C4 2_566 . -175.3(6)
C2A2_c C1 N1_a C4 . . 14.0(18)
C2A_d C1 N1_a C4 . . -9.0(17)
C2_a C1 N1_a C4 . . -2.1(18)
O2A1_b C1 C2_a C3_a . . -140(12)
N1A_d C1 C2_a C3_a . . -7(2)
N1_a C1 C2_a C3_a . . 0.5(15)
C10 C1 C2_a C3_a 2_566 . 173.8(10)
C2A2_c C1 C2_a C3_a . . -77(3)
C2A_d C1 C2_a C3_a . . 90(6)
C1 C2_a C3_a C4 . . 1.2(16)
N1A_d C1 O2A1_b C3A1_b . . -9(2)
N1_a C1 O2A1_b C3A1_b . . -1.5(14)
C10 C1 O2A1_b C3A1_b 2_566 . 175.9(8)
C2A2_c C1 O2A1_b C3A1_b . . -57(4)
C2A_d C1 O2A1_b C3A1_b . . 66(3)
C2_a C1 O2A1_b C3A1_b . . 39(11)
C1 O2A1_b C3A1_b O3A1_b . . -172.4(15)
C1 O2A1_b C3A1_b C4 . . 0.6(12)
C4 O2A2_c C2A2_c O3A2_c . . 174(3)
C4 O2A2_c C2A2_c C1 . . -3.2(18)
O2A1_b C1 C2A2_c O3A2_c . . -55(4)
N1A_d C1 C2A2_c O3A2_c . . 170(3)
N1_a C1 C2A2_c O3A2_c . . 176(3)
C10 C1 C2A2_c O3A2_c 2_566 . 6(3)
C2A_d C1 C2A2_c O3A2_c . . -81(3)
C2_a C1 C2A2_c O3A2_c . . -77(4)
O2A1_b C1 C2A2_c O2A2_c . . 122(5)
N1A_d C1 C2A2_c O2A2_c . . -13(2)
N1_a C1 C2A2_c O2A2_c . . -6.8(16)
C10 C1 C2A2_c O2A2_c 2_566 . -177.2(11)
C2A_d C1 C2A2_c O2A2_c . . 96(3)
C2_a C1 C2A2_c O2A2_c . . 100(3)
O2A1_b C1 N1A_d O1A_d . . -152(3)
N1_a C1 N1A_d O1A_d . . 104(8)
C10 C1 N1A_d O1A_d 2_566 . 23(5)
C2A2_c C1 N1A_d O1A_d . . -141(4)
C2A_d C1 N1A_d O1A_d . . -163(3)
C2_a C1 N1A_d O1A_d . . -157(3)
O2A1_b C1 N1A_d C4 . . 14(4)
N1_a C1 N1A_d C4 . . -90(8)
C10 C1 N1A_d C4 2_566 . -170.9(13)
C2A2_c C1 N1A_d C4 . . 25(3)
C2A_d C1 N1A_d C4 . . 3(3)
C2_a C1 N1A_d C4 . . 9(3)
O2A1_b C1 C2A_d C3A_d . . -109(4)
N1A_d C1 C2A_d C3A_d . . 0(2)
N1_a C1 C2A_d C3A_d . . 7.3(14)
C10 C1 C2A_d C3A_d 2_566 . 174.1(7)
C2A2_c C1 C2A_d C3A_d . . -76(2)
C2_a C1 C2A_d C3A_d . . -86(6)
C1 C2A_d C3A_d C4 . . -2.7(10)
C2A2_c O2A2_c C4 N1A_d . . 19(2)
C2A2_c O2A2_c C4 N1_a . . 12(2)
C2A2_c O2A2_c C4 C5 . . -179.0(9)
C2A2_c O2A2_c C4 C3_a . . -77(3)
C2A2_c O2A2_c C4 C3A_d . . -77(2)
C2A2_c O2A2_c C4 C3A1_b . . -58(4)
O1A_d N1A_d C4 O2A2_c . . 138(3)
C1 N1A_d C4 O2A2_c . . -29(4)
O1A_d N1A_d C4 N1_a . . -101(12)
C1 N1A_d C4 N1_a . . 92(12)
O1A_d N1A_d C4 C5 . . -23(5)
C1 N1A_d C4 C5 . . 170.3(13)
O1A_d N1A_d C4 C3_a . . 158(3)
C1 N1A_d C4 C3_a . . -9(3)
O1A_d N1A_d C4 C3A_d . . 162(3)
C1 N1A_d C4 C3A_d . . -4(4)
O1A_d N1A_d C4 C3A1_b . . 154(3)
C1 N1A_d C4 C3A1_b . . -13(3)
C1 N1_a C4 O2A2_c . . -17(2)
C1 N1_a C4 N1A_d . . -78(12)
C1 N1_a C4 C5 . . 174.8(6)
C1 N1_a C4 C3_a . . 3(2)
C1 N1_a C4 C3A_d . . 7.4(17)
C1 N1_a C4 C3A1_b . . -1.5(17)
C2_a C3_a C4 O2A2_c . . 95(3)
C2_a C3_a C4 N1A_d . . 4(2)
C2_a C3_a C4 N1_a . . -2.6(19)
C2_a C3_a C4 C5 . . -174.8(8)
C2_a C3_a C4 C3A_d . . -87(10)
C2_a C3_a C4 C3A1_b . . 41(12)
C2A_d C3A_d C4 O2A2_c . . 96(3)
C2A_d C3A_d C4 N1A_d . . 4(2)
C2A_d C3A_d C4 N1_a . . -2.8(13)
C2A_d C3A_d C4 C5 . . -170.6(6)
C2A_d C3A_d C4 C3_a . . 94(10)
C2A_d C3A_d C4 C3A1_b . . 64(5)
O3A1_b C3A1_b C4 O2A2_c . . -73(4)
O2A1_b C3A1_b C4 O2A2_c . . 115(5)
O3A1_b C3A1_b C4 N1A_d . . 179(3)
O2A1_b C3A1_b C4 N1A_d . . 7(2)
O3A1_b C3A1_b C4 N1_a . . 173(2)
O2A1_b C3A1_b C4 N1_a . . 0.6(15)
O3A1_b C3A1_b C4 C5 . . -4(2)
O2A1_b C3A1_b C4 C5 . . -175.6(6)
O3A1_b C3A1_b C4 C3_a . . 35(12)
O2A1_b C3A1_b C4 C3_a . . -137(14)
O3A1_b C3A1_b C4 C3A_d . . 56(4)
O2A1_b C3A1_b C4 C3A_d . . -116(5)
O2A2_c C4 C5 C6 . . -172.3(16)
N1A_d C4 C5 C6 . . -14(2)
N1_a C4 C5 C6 . . -5.5(12)
C3_a C4 C5 C6 . . 165.2(13)
C3A_d C4 C5 C6 . . 160.1(8)
C3A1_b C4 C5 C6 . . 169.8(10)
O2A2_c C4 C5 C11 . . 10.8(16)
N1A_d C4 C5 C11 . . 169(2)
N1_a C4 C5 C11 . . 177.5(11)
C3_a C4 C5 C11 . . -11.7(13)
C3A_d C4 C5 C11 . . -16.8(9)
C3A1_b C4 C5 C11 . . -7.1(10)
C4 C5 C6 O2B2_g . . -171(2)
C11 C5 C6 O2B2_g . . 6(2)
C4 C5 C6 N2_e . . 0.1(4)
C11 C5 C6 N2_e . . 177.0(2)
C4 C5 C6 N2B_h . . 19.4(12)
C11 C5 C6 N2B_h . . -163.7(12)
C4 C5 C6 C7_e . . -178.0(4)
C11 C5 C6 C7_e . . -1.1(4)
C4 C5 C6 C7B1_f . . 177.7(15)
C11 C5 C6 C7B1_f . . -5.4(15)
C4 C5 C6 C7B_h . . -161.8(12)
C11 C5 C6 C7B_h . . 15.1(12)
O2B2_g C6 N2_e C9 . . -9.0(17)
N2B_h C6 N2_e C9 . . 82(3)
C5 C6 N2_e C9 . . 179.1(2)
C7_e C6 N2_e C9 . . -2.5(4)
C7B1_f C6 N2_e C9 . . 0.9(12)
C7B_h C6 N2_e C9 . . -15.9(10)
O2B2_g C6 C7_e C8_e . . 116(10)
N2_e C6 C7_e C8_e . . -0.5(5)
N2B_h C6 C7_e C8_e . . -16.5(10)
C5 C6 C7_e C8_e . . 177.9(5)
C7B1_f C6 C7_e C8_e . . -45(14)
C7B_h C6 C7_e C8_e . . 84(3)
C6 C7_e C8_e C9 . . 3.2(7)
O2B2_g C6 C7B1_f O3B1_f . . -52(8)
N2_e C6 C7B1_f O3B1_f . . -177(3)
N2B_h C6 C7B1_f O3B1_f . . 167(3)
C5 C6 C7B1_f O3B1_f . . 5(4)
C7_e C6 C7B1_f O3B1_f . . -41(12)
C7B_h C6 C7B1_f O3B1_f . . -79(4)
O2B2_g C6 C7B1_f O2B1_f . . 126(8)
N2_e C6 C7B1_f O2B1_f . . 0.3(12)
N2B_h C6 C7B1_f O2B1_f . . -15.2(15)
C5 C6 C7B1_f O2B1_f . . -177.7(13)
C7_e C6 C7B1_f O2B1_f . . 136(14)
C7B_h C6 C7B1_f O2B1_f . . 99(4)
O3B1_f C7B1_f O2B1_f C9 . . 177(3)
C6 C7B1_f O2B1_f C9 . . -1.5(18)
N2_e C6 O2B2_g C8B2_g . . 2.9(18)
N2B_h C6 O2B2_g C8B2_g . . -13(2)
C5 C6 O2B2_g C8B2_g . . 175.2(12)
C7_e C6 O2B2_g C8B2_g . . -62(9)
C7B1_f C6 O2B2_g C8B2_g . . -55(8)
C7B_h C6 O2B2_g C8B2_g . . 59(9)
C6 O2B2_g C8B2_g O3B2_g . . -176(3)
C6 O2B2_g C8B2_g C9 . . 3.8(19)
O2B2_g C6 N2B_h O1B_h . . -158(2)
N2_e C6 N2B_h O1B_h . . 107(4)
C5 C6 N2B_h O1B_h . . 13(3)
C7_e C6 N2B_h O1B_h . . -153.0(17)
C7B1_f C6 N2B_h O1B_h . . -151(2)
C7B_h C6 N2B_h O1B_h . . -166.4(19)
O2B2_g C6 N2B_h C9 . . 19(2)
N2_e C6 N2B_h C9 . . -76(2)
C5 C6 N2B_h C9 . . -170.5(7)
C7_e C6 N2B_h C9 . . 23.9(16)
C7B1_f C6 N2B_h C9 . . 26.2(18)
C7B_h C6 N2B_h C9 . . 10.6(18)
O2B2_g C6 C7B_h C8B_h . . -110(9)
N2_e C6 C7B_h C8B_h . . 15.7(11)
N2B_h C6 C7B_h C8B_h . . -0.3(13)
C5 C6 C7B_h C8B_h . . -179.2(14)
C7_e C6 C7B_h C8B_h . . -83(3)
C7B1_f C6 C7B_h C8B_h . . -70(4)
C6 C7B_h C8B_h C9 . . -9.6(18)
C7B1_f O2B1_f C9 N2_e . . 2(2)
C7B1_f O2B1_f C9 N2B_h . . 18(2)
C7B1_f O2B1_f C9 C10 . . 177.0(8)
C7B1_f O2B1_f C9 C8_e . . -59(10)
C7B1_f O2B1_f C9 C8B2_g . . -58(6)
C7B1_f O2B1_f C9 C8B_h . . -71(5)
C6 N2_e C9 O2B1_f . . -1.9(19)
C6 N2_e C9 N2B_h . . -82(5)
C6 N2_e C9 C10 . . -176.6(2)
C6 N2_e C9 C8_e . . 4.4(5)
C6 N2_e C9 C8B2_g . . 10.6(17)
C6 N2_e C9 C8B_h . . 10.3(17)
O1B_h N2B_h C9 O2B1_f . . 148(2)
C6 N2B_h C9 O2B1_f . . -29(2)
O1B_h N2B_h C9 N2_e . . -107(6)
C6 N2B_h C9 N2_e . . 76(4)
O1B_h N2B_h C9 C10 . . -10(3)
C6 N2B_h C9 C10 . . 173.3(6)
O1B_h N2B_h C9 C8_e . . 154.8(18)
C6 N2B_h C9 C8_e . . -22.1(16)
O1B_h N2B_h C9 C8B2_g . . 162(2)
C6 N2B_h C9 C8B2_g . . -15(2)
O1B_h N2B_h C9 C8B_h . . 161(2)
C6 N2B_h C9 C8B_h . . -16(2)
C7_e C8_e C9 O2B1_f . . 116(12)
C7_e C8_e C9 N2_e . . -4.7(7)
C7_e C8_e C9 N2B_h . . 11.3(11)
C7_e C8_e C9 C10 . . 176.3(3)
C7_e C8_e C9 C8B2_g . . -62(9)
C7_e C8_e C9 C8B_h . . -89(7)
O3B2_g C8B2_g C9 O2B1_f . . -66(6)
O2B2_g C8B2_g C9 O2B1_f . . 115(7)
O3B2_g C8B2_g C9 N2_e . . 171(3)
O2B2_g C8B2_g C9 N2_e . . -8.8(19)
O3B2_g C8B2_g C9 N2B_h . . -173(3)
O2B2_g C8B2_g C9 N2B_h . . 7(2)
O3B2_g C8B2_g C9 C10 . . -2(4)
O2B2_g C8B2_g C9 C10 . . 178.4(11)
O3B2_g C8B2_g C9 C8_e . . -65(8)
O2B2_g C8B2_g C9 C8_e . . 116(10)
O3B2_g C8B2_g C9 C8B_h . . -1E1(4)
O2B2_g C8B2_g C9 C8B_h . . 17E1(4)
C7B_h C8B_h C9 O2B1_f . . 111(7)
C7B_h C8B_h C9 N2_e . . 0(2)
C7B_h C8B_h C9 N2B_h . . 16(2)
C7B_h C8B_h C9 C10 . . -173.3(7)
C7B_h C8B_h C9 C8_e . . 97(7)
C7B_h C8B_h C9 C8B2_g . . -0E1(4)
O2B1_f C9 C10 C1 . 2_566 180(2)
N2_e C9 C10 C1 . 2_566 -6.2(4)
N2B_h C9 C10 C1 . 2_566 -25.7(12)
C8_e C9 C10 C1 . 2_566 172.6(6)
C8B2_g C9 C10 C1 . 2_566 165(2)
C8B_h C9 C10 C1 . 2_566 166(2)
O2B1_f C9 C10 C17 . . -4(2)
N2_e C9 C10 C17 . . 169.7(2)
N2B_h C9 C10 C17 . . 150.2(12)
C8_e C9 C10 C17 . . -11.5(6)
C8B2_g C9 C10 C17 . . -19(2)
C8B_h C9 C10 C17 . . -18(2)
C6 C5 C11 C16 . . -60.3(3)
C4 C5 C11 C16 . . 116.9(3)
C6 C5 C11 C12 . . 119.1(2)
C4 C5 C11 C12 . . -63.7(3)
C16 C11 C12 C13 . . 0.5(4)
C5 C11 C12 C13 . . -178.9(2)
C11 C12 C13 C14 . . 0.7(4)
C12 C13 C14 C15 . . -0.9(5)
C13 C14 C15 C16 . . -0.1(5)
C14 C15 C16 C11 . . 1.3(5)
C12 C11 C16 C15 . . -1.5(4)
C5 C11 C16 C15 . . 177.9(2)
C1 C10 C17 C22 2_566 . -57.5(3)
C9 C10 C17 C22 . . 126.3(2)
C1 C10 C17 C18 2_566 . 121.9(2)
C9 C10 C17 C18 . . -54.4(3)
C22 C17 C18 C19 . . -0.5(3)
C10 C17 C18 C19 . . -179.8(2)
C17 C18 C19 C20 . . 0.3(4)
C18 C19 C20 C21 . . 0.2(4)
C19 C20 C21 C22 . . -0.6(4)
C20 C21 C22 C17 . . 0.5(4)
C18 C17 C22 C21 . . 0.1(3)
C10 C17 C22 C21 . . 179.4(2)
